data_7130495
loop_
_publ_author_name
'B\"ucker, Anna'
'W\"olper, Christoph'
'Haberhauer, Gebhard'
'Schulz, Stephan'

_publ_section_title
;
 Structurally characterised intermediate of the oxidative addition of a
 heteroleptic germylene to gallanediyle
;
_journal_name_full 'Chemical Communications'
_journal_paper_doi 10.1039/D2CC03561H
_journal_year 2022
_chemical_formula_sum 'C76 H79 B F24 Ga Ge N3 Si'
_chemical_formula_weight 1671.63
_space_group_crystal_system triclinic
_space_group_IT_number 2
_space_group_name_Hall '-P 1'
_space_group_name_H-M_alt 'P -1'
_atom_sites_solution_hydrogens geom
_atom_sites_solution_primary direct
_atom_sites_solution_secondary difmap
_audit_creation_method SHELXL-2017/1
_audit_update_record
;
2022-03-18 deposited with the CCDC.	2022-08-05 downloaded from the CCDC.
;
_cell_angle_alpha 100.150(4)
_cell_angle_beta 106.824(4)
_cell_angle_gamma 93.386(4)
_cell_formula_units_Z 2
_cell_length_a 12.5504(12)
_cell_length_b 16.4542(16)
_cell_length_c 20.1733(19)
_cell_measurement_reflns_used 9507
_cell_measurement_temperature 100(2)
_cell_measurement_theta_max 80.06
_cell_measurement_theta_min 2.75
_cell_volume 3898.3(7)
_computing_cell_refinement 'Bruker APEX3(v2017.3-0)'
_computing_data_collection 'Bruker APEX3(v2017.3-0)'
_computing_data_reduction 'Bruker APEX3(v2017.3-0)'
_computing_molecular_graphics 'ORTEP/PLATON (Spek)'
_computing_publication_material 'BRUKER AXS SHELXTL (c) 2008 / Vers. 2008/4'
_computing_structure_refinement 'SHELXL-2017/1 (Sheldrick, 2017)'
_computing_structure_solution 'Bruker APEX3(v2017.3-0)'
_diffrn_ambient_temperature 100(2)
_diffrn_detector_area_resol_mean 7.3910
_diffrn_measured_fraction_theta_full 1.000
_diffrn_measured_fraction_theta_max 0.985
_diffrn_measurement_device_type 'Bruker D8 Venture (Photon II detector)'
_diffrn_measurement_method 'Data collection strategy APEX 3/Queen'
_diffrn_radiation_monochromator 'multilayer mirror'
_diffrn_radiation_type CuK\a
_diffrn_radiation_wavelength 1.54178
_diffrn_reflns_av_R_equivalents 0.0516
_diffrn_reflns_av_unetI/netI 0.0203
_diffrn_reflns_Laue_measured_fraction_full 1.000
_diffrn_reflns_Laue_measured_fraction_max 0.985
_diffrn_reflns_limit_h_max 16
_diffrn_reflns_limit_h_min -16
_diffrn_reflns_limit_k_max 20
_diffrn_reflns_limit_k_min -20
_diffrn_reflns_limit_l_max 25
_diffrn_reflns_limit_l_min -25
_diffrn_reflns_number 208405
_diffrn_reflns_point_group_measured_fraction_full 1.000
_diffrn_reflns_point_group_measured_fraction_max 0.985
_diffrn_reflns_theta_full 67.679
_diffrn_reflns_theta_max 80.798
_diffrn_reflns_theta_min 2.336
_diffrn_source 'micro-focus sealed tube'
_diffrn_source_type 'INCOATEC I\mS 3.0'
_exptl_absorpt_coefficient_mu 1.937
_exptl_absorpt_correction_T_max 0.75
_exptl_absorpt_correction_T_min 0.55
_exptl_absorpt_correction_type multi-scan
_exptl_absorpt_process_details
; 
 SADABS
 R.H. Blessing, Acta Cryst. (1995) A51 33-38 
;
_exptl_crystal_colour orange
_exptl_crystal_density_diffrn 1.424
_exptl_crystal_description block
_exptl_crystal_F_000 1708
_exptl_crystal_size_max 0.454
_exptl_crystal_size_mid 0.307
_exptl_crystal_size_min 0.164
_refine_diff_density_max 1.139
_refine_diff_density_min -0.762
_refine_diff_density_rms 0.057
_refine_ls_extinction_method none
_refine_ls_goodness_of_fit_ref 1.023
_refine_ls_hydrogen_treatment constr
_refine_ls_matrix_type full
_refine_ls_number_parameters 1046
_refine_ls_number_reflns 16862
_refine_ls_number_restraints 72
_refine_ls_restrained_S_all 1.023
_refine_ls_R_factor_all 0.0397
_refine_ls_R_factor_gt 0.0358
_refine_ls_shift/su_max 0.001
_refine_ls_shift/su_mean 0.000
_refine_ls_structure_factor_coef Fsqd
_refine_ls_weighting_details 'w=1/[\s^2^(Fo^2^)+(0.0482P)^2^+3.2487P] where P=(Fo^2^+2Fc^2^)/3'
_refine_ls_weighting_scheme calc
_refine_ls_wR_factor_gt 0.0936
_refine_ls_wR_factor_ref 0.0976
_reflns_Friedel_coverage 0.000
_reflns_number_gt 15283
_reflns_number_total 16862
_reflns_threshold_expression 'I > 2\s(I)'
_cod_data_source_file d2cc03561h2.cif
_cod_data_source_block ab_230m
_cod_depositor_comments
;
The following automatic conversions were performed:

data item '_atom_sites_solution_secondary' value 'diffmap' was
changed to 'difmap'.

Automatic conversion script
Id: cif_fix_values 7556 2019-12-06 15:28:31Z antanas 
;
_cod_database_code 7130495
_shelx_shelxl_version_number 2017/1
_shelx_space_group_comment
;
The symmetry employed for this shelxl refinement is uniquely defined
by the following loop, which should always be used as a source of
symmetry information in preference to the above space-group names.
They are only intended as comments.
;
_shelx_estimated_absorpt_t_min 0.473
_shelx_estimated_absorpt_t_max 0.742

loop_
_space_group_symop_operation_xyz
'x, y, z'
'-x, -y, -z'

loop_
_atom_site_label
_atom_site_type_symbol
_atom_site_fract_x
_atom_site_fract_y
_atom_site_fract_z
_atom_site_U_iso_or_equiv
_atom_site_adp_type
_atom_site_occupancy
_atom_site_site_symmetry_order
_atom_site_calc_flag
_atom_site_refinement_flags_posn
_atom_site_refinement_flags_adp
_atom_site_refinement_flags_occupancy
_atom_site_disorder_assembly
_atom_site_disorder_group
Ge1 Ge 0.02216(2) 0.15871(2) 0.73758(2) 0.02786(6) Uani 1 1 d . . . . .
Ga1 Ga 0.13291(2) 0.30535(2) 0.79254(2) 0.01953(5) Uani 1 1 d . . . . .
Si1 Si -0.02653(4) 0.15320(3) 0.89154(2) 0.02582(10) Uani 1 1 d . . . . .
N1 N 0.26477(11) 0.37504(8) 0.85353(7) 0.0197(3) Uani 1 1 d . . . . .
N2 N 0.10569(11) 0.36753(8) 0.71823(7) 0.0193(3) Uani 1 1 d . . . . .
N3 N -0.03180(12) 0.11876(9) 0.80140(7) 0.0243(3) Uani 1 1 d . . . . .
C1 C 0.30961(13) 0.44270(10) 0.83740(9) 0.0211(3) Uani 1 1 d . . . . .
C2 C 0.26339(13) 0.47108(10) 0.77545(9) 0.0220(3) Uani 1 1 d . . . . .
H2 H 0.302503 0.519797 0.770572 0.026 Uiso 1 1 calc R U . . .
C3 C 0.16715(13) 0.43755(10) 0.71944(9) 0.0206(3) Uani 1 1 d . . . . .
C4 C 0.41645(14) 0.48978(11) 0.88910(10) 0.0271(3) Uani 1 1 d . . . . .
H4A H 0.474575 0.452223 0.897104 0.041 Uiso 1 1 calc R U . . .
H4B H 0.403158 0.512153 0.933983 0.041 Uiso 1 1 calc R U . . .
H4C H 0.441122 0.535600 0.869844 0.041 Uiso 1 1 calc R U . . .
C5 C 0.13132(15) 0.48265(11) 0.65928(9) 0.0260(3) Uani 1 1 d . . . . .
H5A H 0.107195 0.442288 0.614321 0.039 Uiso 1 1 calc R U . . .
H5B H 0.194451 0.521196 0.660043 0.039 Uiso 1 1 calc R U . . .
H5C H 0.068995 0.513830 0.664321 0.039 Uiso 1 1 calc R U . . .
C6 C 0.31585(13) 0.35480(10) 0.92199(9) 0.0209(3) Uani 1 1 d . . . . .
C7 C 0.28768(13) 0.39614(10) 0.98073(9) 0.0219(3) Uani 1 1 d . . . . .
C8 C 0.33209(14) 0.37225(11) 1.04522(9) 0.0259(3) Uani 1 1 d . . . . .
H8 H 0.314337 0.399195 1.085699 0.031 Uiso 1 1 calc R U . . .
C9 C 0.40156(15) 0.30996(12) 1.05122(10) 0.0292(4) Uani 1 1 d . . . . .
H9 H 0.429973 0.293814 1.095399 0.035 Uiso 1 1 calc R U . . .
C10 C 0.42972(14) 0.27116(11) 0.99311(10) 0.0288(4) Uani 1 1 d . . . . .
H10 H 0.478450 0.229080 0.998046 0.035 Uiso 1 1 calc R U . . .
C11 C 0.38781(14) 0.29272(10) 0.92716(9) 0.0242(3) Uani 1 1 d . . . . .
C12 C 0.20728(14) 0.46180(11) 0.97370(9) 0.0257(3) Uani 1 1 d . . . . .
H12 H 0.208300 0.484604 0.931071 0.031 Uiso 1 1 calc R U . . .
C13 C 0.23920(19) 0.53431(14) 1.03677(12) 0.0425(5) Uani 1 1 d . . . . .
H13A H 0.317064 0.557411 1.045939 0.064 Uiso 1 1 calc R U . . .
H13B H 0.231373 0.514826 1.078497 0.064 Uiso 1 1 calc R U . . .
H13C H 0.189712 0.577385 1.026473 0.064 Uiso 1 1 calc R U . . .
C14 C 0.08837(16) 0.42170(13) 0.96068(12) 0.0385(5) Uani 1 1 d . . . . .
H14A H 0.035960 0.463358 0.952437 0.058 Uiso 1 1 calc R U . . .
H14B H 0.084337 0.399745 1.002115 0.058 Uiso 1 1 calc R U . . .
H14C H 0.068441 0.376226 0.919134 0.058 Uiso 1 1 calc R U . . .
C15 C 0.41953(15) 0.24878(11) 0.86377(10) 0.0297(4) Uani 1 1 d . . . . .
H15 H 0.393993 0.280181 0.824939 0.036 Uiso 1 1 calc R U . . .
C16 C 0.54598(18) 0.24816(16) 0.88025(15) 0.0489(6) Uani 1 1 d . . . . .
H16A H 0.563506 0.225484 0.836841 0.073 Uiso 1 1 calc R U . . .
H16B H 0.572368 0.213549 0.915217 0.073 Uiso 1 1 calc R U . . .
H16C H 0.583292 0.305051 0.899265 0.073 Uiso 1 1 calc R U . . .
C17 C 0.35961(18) 0.16027(13) 0.83696(13) 0.0415(5) Uani 1 1 d . . . . .
H17A H 0.278381 0.161980 0.824167 0.062 Uiso 1 1 calc R U . . .
H17B H 0.382630 0.128118 0.874207 0.062 Uiso 1 1 calc R U . . .
H17C H 0.379415 0.133954 0.795313 0.062 Uiso 1 1 calc R U . . .
C18 C 0.00380(13) 0.33788(10) 0.66009(8) 0.0199(3) Uani 1 1 d . . . . .
C19 C -0.09407(14) 0.37291(10) 0.66283(9) 0.0225(3) Uani 1 1 d . . . . .
C20 C -0.19206(14) 0.34267(11) 0.60723(9) 0.0263(3) Uani 1 1 d . . . . .
H20 H -0.259901 0.365089 0.607808 0.032 Uiso 1 1 calc R U . . .
C21 C -0.19173(15) 0.28046(11) 0.55127(10) 0.0284(4) Uani 1 1 d . . . . .
H21 H -0.258718 0.261545 0.513309 0.034 Uiso 1 1 calc R U . . .
C22 C -0.09428(15) 0.24574(10) 0.55042(9) 0.0264(3) Uani 1 1 d . . . . .
H22 H -0.095638 0.202566 0.512006 0.032 Uiso 1 1 calc R U . . .
C23 C 0.00612(14) 0.27283(10) 0.60488(9) 0.0224(3) Uani 1 1 d . . . . .
C24 C -0.09537(15) 0.43861(12) 0.72610(9) 0.0286(4) Uani 1 1 d . . . . .
H24 H -0.017015 0.466314 0.749472 0.034 Uiso 1 1 calc R U . . .
C25 C -0.17022(17) 0.50604(12) 0.70650(10) 0.0327(4) Uani 1 1 d . . . . .
H25A H -0.147477 0.532143 0.671883 0.049 Uiso 1 1 calc R U . . .
H25B H -0.162789 0.548149 0.748999 0.049 Uiso 1 1 calc R U . . .
H25C H -0.248428 0.481095 0.686054 0.049 Uiso 1 1 calc R U . . .
C26 C -0.12989(19) 0.39542(16) 0.77930(11) 0.0432(5) Uani 1 1 d . . . . .
H26A H -0.204734 0.364681 0.756794 0.065 Uiso 1 1 calc R U . . .
H26B H -0.131027 0.437194 0.820164 0.065 Uiso 1 1 calc R U . . .
H26C H -0.075993 0.356752 0.794989 0.065 Uiso 1 1 calc R U . . .
C27 C 0.11213(15) 0.23286(11) 0.60507(9) 0.0259(3) Uani 1 1 d . . . . .
H27 H 0.149541 0.227456 0.654839 0.031 Uiso 1 1 calc R U . . .
C28 C 0.19604(16) 0.28614(13) 0.58360(11) 0.0328(4) Uani 1 1 d . . . . .
H28A H 0.261471 0.256621 0.583123 0.049 Uiso 1 1 calc R U . . .
H28B H 0.219881 0.339129 0.617629 0.049 Uiso 1 1 calc R U . . .
H28C H 0.160358 0.296695 0.536328 0.049 Uiso 1 1 calc R U . . .
C29 C 0.08877(18) 0.14522(12) 0.55939(11) 0.0357(4) Uani 1 1 d . . . . .
H29A H 0.056494 0.148199 0.509573 0.054 Uiso 1 1 calc R U . . .
H29B H 0.035854 0.111215 0.573655 0.054 Uiso 1 1 calc R U . . .
H29C H 0.158984 0.120095 0.565669 0.054 Uiso 1 1 calc R U . . .
C30 C -0.08550(15) 0.03425(10) 0.76728(9) 0.0246(3) Uani 1 1 d . . . . .
C31 C -0.01952(15) -0.03181(11) 0.77164(9) 0.0265(3) Uani 1 1 d . . . . .
C32 C -0.07230(17) -0.11201(11) 0.73841(10) 0.0332(4) Uani 1 1 d . . . . .
H32 H -0.029330 -0.157648 0.740504 0.040 Uiso 1 1 calc R U . . .
C33 C -0.18582(18) -0.12611(12) 0.70258(11) 0.0367(4) Uani 1 1 d . . . . .
H33 H -0.220184 -0.181076 0.680615 0.044 Uiso 1 1 calc R U . . .
C34 C -0.24899(17) -0.06066(12) 0.69871(10) 0.0349(4) Uani 1 1 d . . . . .
H34 H -0.326914 -0.070996 0.673963 0.042 Uiso 1 1 calc R U . . .
C35 C -0.20059(16) 0.02090(11) 0.73057(9) 0.0290(4) Uani 1 1 d . . . . .
C36 C 0.10629(16) -0.01953(11) 0.80854(10) 0.0305(4) Uani 1 1 d . . . . .
H36 H 0.127280 0.039337 0.835104 0.037 Uiso 1 1 calc R U . . .
C37 C 0.1694(2) -0.03318(15) 0.75356(13) 0.0463(5) Uani 1 1 d . . . . .
H37A H 0.149110 -0.090296 0.726200 0.069 Uiso 1 1 calc R U . . .
H37B H 0.250333 -0.023789 0.777658 0.069 Uiso 1 1 calc R U . . .
H37C H 0.149214 0.005837 0.721676 0.069 Uiso 1 1 calc R U . . .
C38 C 0.1428(2) -0.07632(15) 0.86131(14) 0.0477(5) Uani 1 1 d . . . . .
H38A H 0.126435 -0.134441 0.836107 0.072 Uiso 1 1 calc R U . . .
H38B H 0.101885 -0.067515 0.896156 0.072 Uiso 1 1 calc R U . . .
H38C H 0.223456 -0.063408 0.885519 0.072 Uiso 1 1 calc R U . . .
C39 C -0.27302(17) 0.09143(13) 0.72168(11) 0.0376(4) Uani 1 1 d . . . . .
H39 H -0.230051 0.142634 0.755702 0.045 Uiso 1 1 calc R U . . .
C40 C -0.2959(3) 0.1081(2) 0.64676(16) 0.0673(8) Uani 1 1 d . . . . .
H40A H -0.340022 0.059310 0.612436 0.101 Uiso 1 1 calc R U . . .
H40B H -0.224619 0.119368 0.637447 0.101 Uiso 1 1 calc R U . . .
H40C H -0.337780 0.156347 0.642465 0.101 Uiso 1 1 calc R U . . .
C41 C -0.3824(2) 0.07454(19) 0.73769(18) 0.0625(7) Uani 1 1 d . . . . .
H41A H -0.423258 0.123416 0.734940 0.094 Uiso 1 1 calc R U . . .
H41B H -0.366356 0.062777 0.785349 0.094 Uiso 1 1 calc R U . . .
H41C H -0.428180 0.026551 0.703117 0.094 Uiso 1 1 calc R U . . .
C42 C 0.12146(16) 0.19069(12) 0.94403(10) 0.0319(4) Uani 1 1 d . . . . .
H42A H 0.165815 0.143606 0.945455 0.048 Uiso 1 1 calc R U . . .
H42B H 0.124967 0.216883 0.992289 0.048 Uiso 1 1 calc R U . . .
H42C H 0.151712 0.231365 0.922066 0.048 Uiso 1 1 calc R U . . .
C43 C -0.12007(17) 0.23528(13) 0.89959(11) 0.0364(4) Uani 1 1 d . . . . .
H43A H -0.104358 0.278711 0.875007 0.055 Uiso 1 1 calc R U . . .
H43B H -0.106813 0.259576 0.949662 0.055 Uiso 1 1 calc R U . . .
H43C H -0.198407 0.210861 0.878348 0.055 Uiso 1 1 calc R U . . .
C44 C -0.0775(2) 0.06351(14) 0.92335(11) 0.0453(5) Uani 1 1 d . . . . .
H44A H -0.153818 0.041618 0.893334 0.068 Uiso 1 1 calc R U . . .
H44B H -0.077551 0.081758 0.972282 0.068 Uiso 1 1 calc R U . . .
H44C H -0.028000 0.019884 0.921202 0.068 Uiso 1 1 calc R U . . .
F11_1 F 0.65992(10) 0.78118(9) 0.53612(7) 0.0449(3) Uani 1 1 d . . . . .
F12_1 F 0.58459(14) 0.87292(9) 0.48035(9) 0.0599(4) Uani 1 1 d . . . . .
F13_1 F 0.51104(12) 0.74658(9) 0.44854(7) 0.0480(3) Uani 1 1 d . . . . .
F14_1 F 0.27069(13) 0.99597(9) 0.52951(8) 0.0561(4) Uani 1 1 d . . . . .
F15_1 F 0.18310(10) 0.94219(7) 0.58976(7) 0.0384(3) Uani 1 1 d . . . . .
F16_1 F 0.32582(12) 1.03106(8) 0.64309(9) 0.0592(4) Uani 1 1 d . . . . .
F21_1 F 0.86030(9) 0.72222(7) 0.78516(6) 0.0327(2) Uani 1 1 d . . . . .
F22_1 F 0.84959(9) 0.68715(8) 0.88059(7) 0.0380(3) Uani 1 1 d . . . . .
F23_1 F 0.92630(9) 0.80920(8) 0.88505(7) 0.0405(3) Uani 1 1 d . . . . .
F24_1 F 0.6776(3) 0.9757(3) 0.9780(2) 0.084(3) Uani 0.607(14) 1 d . . P A 1
F25_1 F 0.5609(7) 1.0097(2) 0.8935(2) 0.101(4) Uani 0.607(14) 1 d . . P A 1
F26_1 F 0.5107(4) 0.9278(2) 0.9486(3) 0.079(3) Uani 0.607(14) 1 d . . P A 1
F24'_1 F 0.6076(12) 0.9367(4) 0.9853(3) 0.102(6) Uani 0.393(14) 1 d . . P A 2
F25'_1 F 0.6638(7) 1.0157(3) 0.9317(6) 0.095(5) Uani 0.393(14) 1 d . . P A 2
F26'_1 F 0.4950(5) 0.9736(6) 0.9048(5) 0.100(6) Uani 0.393(14) 1 d . . P A 2
F31_1 F 0.32961(17) 0.39399(8) 0.46841(7) 0.0677(5) Uani 1 1 d . . . . .
F32_1 F 0.37166(10) 0.51584(8) 0.45245(6) 0.0392(3) Uani 1 1 d . . . . .
F33_1 F 0.21646(10) 0.48579(9) 0.47061(6) 0.0458(3) Uani 1 1 d . . . . .
F34_1 F 0.58829(9) 0.37134(7) 0.69680(6) 0.0337(2) Uani 1 1 d . . . . .
F35_1 F 0.45382(11) 0.37362(8) 0.74108(8) 0.0473(3) Uani 1 1 d . . . . .
F36_1 F 0.60125(13) 0.46147(8) 0.79046(6) 0.0483(3) Uani 1 1 d . . . . .
F41_1 F -0.09802(8) 0.68543(7) 0.64228(6) 0.0347(2) Uani 1 1 d . . . . .
F42_1 F -0.00910(9) 0.76670(7) 0.59871(6) 0.0364(3) Uani 1 1 d . . . . .
F43_1 F -0.01396(10) 0.63474(8) 0.56807(6) 0.0402(3) Uani 1 1 d . . . . .
C48_1 C 0.1916(5) 0.6729(3) 0.8692(5) 0.0289(14) Uani 0.696(19) 1 d D U P B 3
F44_1 F 0.2882(4) 0.6560(5) 0.9108(5) 0.0483(14) Uani 0.696(19) 1 d D . P B 3
F45_1 F 0.1164(4) 0.6087(2) 0.8646(2) 0.0489(10) Uani 0.696(19) 1 d D . P B 3
F46_1 F 0.1621(5) 0.7368(3) 0.9077(3) 0.0569(14) Uani 0.696(19) 1 d D . P B 3
C48'_1 C 0.2027(12) 0.6867(10) 0.8809(10) 0.032(3) Uani 0.304(19) 1 d D U P B 4
F44'_1 F 0.2805(11) 0.6415(8) 0.9080(11) 0.038(3) Uani 0.304(19) 1 d D . P B 4
F45'_1 F 0.1065(6) 0.653(2) 0.8810(8) 0.101(8) Uani 0.304(19) 1 d D . P B 4
F46'_1 F 0.227(3) 0.7599(8) 0.9221(5) 0.089(6) Uani 0.304(19) 1 d D . P B 4
C11_1 C 0.42044(13) 0.77854(10) 0.64431(8) 0.0197(3) Uani 1 1 d . . . . .
C12_1 C 0.48901(13) 0.76922(10) 0.60003(9) 0.0209(3) Uani 1 1 d . . . . .
H12_1 H 0.534493 0.725018 0.601477 0.025 Uiso 1 1 calc R U . . .
C13_1 C 0.49248(14) 0.82266(10) 0.55411(9) 0.0228(3) Uani 1 1 d . . . . .
C14_1 C 0.42735(14) 0.88764(10) 0.54967(9) 0.0240(3) Uani 1 1 d . . . . .
H14_1 H 0.429143 0.923623 0.517894 0.029 Uiso 1 1 calc R U . . .
C15_1 C 0.35948(14) 0.89852(10) 0.59303(9) 0.0238(3) Uani 1 1 d . . . . .
C16_1 C 0.35736(13) 0.84576(10) 0.63978(9) 0.0219(3) Uani 1 1 d . . . . .
H16_1 H 0.311354 0.855859 0.669683 0.026 Uiso 1 1 calc R U . . .
C17_1 C 0.56244(16) 0.80668(11) 0.50544(10) 0.0293(4) Uani 1 1 d . . . . .
C18_1 C 0.28585(16) 0.96701(11) 0.58883(10) 0.0300(4) Uani 1 1 d . . . . .
C21_1 C 0.52936(13) 0.76236(10) 0.77005(8) 0.0203(3) Uani 1 1 d . . . . .
C22_1 C 0.63738(13) 0.73950(10) 0.78078(8) 0.0214(3) Uani 1 1 d . . . . .
H22_1 H 0.649016 0.692787 0.749659 0.026 Uiso 1 1 calc R U . . .
C23_1 C 0.72915(14) 0.78311(11) 0.83586(9) 0.0230(3) Uani 1 1 d . . . . .
C24_1 C 0.71665(14) 0.85207(11) 0.88214(9) 0.0254(3) Uani 1 1 d . . . . .
H24_1 H 0.779077 0.881882 0.919360 0.030 Uiso 1 1 calc R U . . .
C25_1 C 0.61018(15) 0.87626(11) 0.87245(9) 0.0254(3) Uani 1 1 d . . . . .
C26_1 C 0.51887(14) 0.83239(10) 0.81767(9) 0.0232(3) Uani 1 1 d . . . . .
H26_1 H 0.446972 0.850562 0.812391 0.028 Uiso 1 1 calc R U . . .
C27_1 C 0.84108(14) 0.75145(12) 0.84671(10) 0.0277(4) Uani 1 1 d . . . . .
C28_1 C 0.59236(17) 0.94909(12) 0.92249(11) 0.0350(4) Uani 1 1 d . . . . .
C31_1 C 0.43221(13) 0.62175(10) 0.66897(9) 0.0199(3) Uani 1 1 d . . . . .
C32_1 C 0.38138(13) 0.58788(10) 0.59710(9) 0.0218(3) Uani 1 1 d . . . . .
H32_1 H 0.346871 0.623310 0.566828 0.026 Uiso 1 1 calc R U . . .
C33_1 C 0.37942(14) 0.50435(10) 0.56825(9) 0.0239(3) Uani 1 1 d . . . . .
C34_1 C 0.42859(14) 0.45033(10) 0.61042(9) 0.0240(3) Uani 1 1 d . . . . .
H34_1 H 0.427953 0.393317 0.590879 0.029 Uiso 1 1 calc R U . . .
C35_1 C 0.47891(14) 0.48218(10) 0.68226(9) 0.0223(3) Uani 1 1 d . . . . .
C36_1 C 0.48048(13) 0.56586(10) 0.71095(9) 0.0212(3) Uani 1 1 d . . . . .
H36_1 H 0.515122 0.585666 0.760234 0.025 Uiso 1 1 calc R U . . .
C37_1 C 0.32462(17) 0.47429(11) 0.49047(10) 0.0313(4) Uani 1 1 d . . . . .
C38_1 C 0.53041(16) 0.42326(11) 0.72760(10) 0.0279(4) Uani 1 1 d . . . . .
C41_1 C 0.30482(13) 0.71324(10) 0.72147(9) 0.0204(3) Uani 1 1 d . . . . .
C42_1 C 0.20195(13) 0.71015(10) 0.66940(9) 0.0207(3) Uani 1 1 d . . . . .
H42_1 H 0.201695 0.716388 0.623427 0.025 Uiso 1 1 calc R U . . .
C43_1 C 0.10003(13) 0.69822(10) 0.68288(9) 0.0217(3) Uani 1 1 d . . . . .
C44_1 C 0.09632(14) 0.68718(10) 0.74872(9) 0.0239(3) Uani 1 1 d . . . . .
H44_1 H 0.026757 0.678846 0.757829 0.029 Uiso 1 1 calc R U . . .
C45_1 C 0.19748(14) 0.68865(11) 0.80125(9) 0.0249(3) Uani 1 1 d . . . . .
C46_1 C 0.29942(14) 0.70213(10) 0.78785(9) 0.0229(3) Uani 1 1 d . . . . .
H46_1 H 0.367211 0.703837 0.824778 0.028 Uiso 1 1 calc R U . . .
C47_1 C -0.00521(14) 0.69609(11) 0.62352(10) 0.0261(3) Uani 1 1 d . . . . .
B1_1 B 0.42277(15) 0.71871(11) 0.70177(9) 0.0196(3) Uani 1 1 d . . . . .

loop_
_atom_site_aniso_label
_atom_site_aniso_U_11
_atom_site_aniso_U_22
_atom_site_aniso_U_33
_atom_site_aniso_U_23
_atom_site_aniso_U_13
_atom_site_aniso_U_12
Ge1 0.03843(12) 0.02014(10) 0.02310(10) 0.00224(7) 0.00996(9) -0.00811(8)
Ga1 0.01860(10) 0.01659(10) 0.02118(10) 0.00439(7) 0.00340(7) -0.00340(7)
Si1 0.0314(2) 0.0215(2) 0.0225(2) 0.00232(17) 0.00813(18) -0.00567(18)
N1 0.0171(6) 0.0190(6) 0.0212(6) 0.0035(5) 0.0040(5) -0.0016(5)
N2 0.0176(6) 0.0174(6) 0.0217(6) 0.0037(5) 0.0052(5) -0.0015(5)
N3 0.0295(7) 0.0175(6) 0.0224(7) 0.0021(5) 0.0052(6) -0.0047(5)
C1 0.0168(7) 0.0186(7) 0.0269(8) 0.0020(6) 0.0073(6) -0.0016(6)
C2 0.0200(7) 0.0184(7) 0.0283(8) 0.0062(6) 0.0086(6) -0.0031(6)
C3 0.0210(7) 0.0185(7) 0.0245(8) 0.0056(6) 0.0097(6) 0.0011(6)
C4 0.0200(8) 0.0260(8) 0.0312(9) 0.0049(7) 0.0037(7) -0.0057(6)
C5 0.0286(8) 0.0219(8) 0.0276(8) 0.0088(6) 0.0071(7) -0.0009(6)
C6 0.0164(7) 0.0194(7) 0.0240(8) 0.0039(6) 0.0031(6) -0.0032(6)
C7 0.0169(7) 0.0206(7) 0.0249(8) 0.0036(6) 0.0031(6) -0.0036(6)
C8 0.0227(8) 0.0277(8) 0.0227(8) 0.0037(6) 0.0028(6) -0.0067(6)
C9 0.0242(8) 0.0302(9) 0.0286(9) 0.0119(7) -0.0010(7) -0.0057(7)
C10 0.0207(8) 0.0259(8) 0.0368(10) 0.0110(7) 0.0023(7) 0.0000(6)
C11 0.0197(7) 0.0205(8) 0.0302(9) 0.0054(6) 0.0048(6) -0.0011(6)
C12 0.0252(8) 0.0250(8) 0.0250(8) 0.0015(6) 0.0071(7) 0.0021(6)
C13 0.0376(11) 0.0341(11) 0.0430(12) -0.0100(9) 0.0028(9) 0.0065(8)
C14 0.0231(9) 0.0378(11) 0.0493(12) 0.0013(9) 0.0075(8) 0.0032(8)
C15 0.0266(9) 0.0257(9) 0.0379(10) 0.0055(7) 0.0117(7) 0.0041(7)
C16 0.0310(10) 0.0461(13) 0.0657(15) -0.0068(11) 0.0201(10) 0.0018(9)
C17 0.0366(11) 0.0324(10) 0.0502(12) -0.0040(9) 0.0138(9) -0.0022(8)
C18 0.0198(7) 0.0179(7) 0.0206(7) 0.0043(6) 0.0049(6) -0.0025(6)
C19 0.0217(8) 0.0221(8) 0.0233(8) 0.0043(6) 0.0069(6) -0.0003(6)
C20 0.0199(8) 0.0278(9) 0.0291(9) 0.0052(7) 0.0049(7) 0.0002(6)
C21 0.0251(8) 0.0247(8) 0.0278(9) 0.0022(7) -0.0001(7) -0.0045(7)
C22 0.0328(9) 0.0198(8) 0.0221(8) 0.0001(6) 0.0048(7) -0.0019(7)
C23 0.0245(8) 0.0184(7) 0.0243(8) 0.0051(6) 0.0072(6) 0.0005(6)
C24 0.0234(8) 0.0342(9) 0.0250(8) 0.0004(7) 0.0055(7) 0.0057(7)
C25 0.0346(10) 0.0290(9) 0.0316(9) -0.0005(7) 0.0091(8) 0.0069(7)
C26 0.0435(12) 0.0655(15) 0.0315(10) 0.0198(10) 0.0175(9) 0.0293(11)
C27 0.0294(9) 0.0248(8) 0.0249(8) 0.0054(6) 0.0095(7) 0.0067(7)
C28 0.0287(9) 0.0383(10) 0.0344(10) 0.0071(8) 0.0143(8) 0.0051(8)
C29 0.0445(11) 0.0264(9) 0.0364(10) 0.0036(8) 0.0127(9) 0.0109(8)
C30 0.0306(9) 0.0200(8) 0.0208(8) 0.0027(6) 0.0069(7) -0.0063(6)
C31 0.0321(9) 0.0212(8) 0.0238(8) 0.0029(6) 0.0073(7) -0.0041(7)
C32 0.0388(10) 0.0204(8) 0.0353(10) 0.0026(7) 0.0066(8) -0.0035(7)
C33 0.0437(11) 0.0218(9) 0.0350(10) 0.0010(7) 0.0027(8) -0.0113(8)
C34 0.0324(10) 0.0305(10) 0.0319(10) 0.0029(7) -0.0007(8) -0.0111(8)
C35 0.0320(9) 0.0259(9) 0.0253(8) 0.0046(7) 0.0044(7) -0.0040(7)
C36 0.0300(9) 0.0216(8) 0.0366(10) 0.0006(7) 0.0094(8) -0.0028(7)
C37 0.0408(12) 0.0447(12) 0.0522(13) -0.0029(10) 0.0210(10) -0.0002(9)
C38 0.0380(11) 0.0446(12) 0.0534(14) 0.0178(10) -0.0003(10) -0.0029(9)
C39 0.0325(10) 0.0330(10) 0.0373(10) 0.0018(8) -0.0006(8) 0.0003(8)
C40 0.081(2) 0.0684(18) 0.0529(16) 0.0286(14) 0.0074(14) 0.0315(16)
C41 0.0411(13) 0.0576(16) 0.082(2) -0.0020(14) 0.0180(13) 0.0053(11)
C42 0.0358(10) 0.0320(9) 0.0222(8) 0.0019(7) 0.0033(7) -0.0008(8)
C43 0.0337(10) 0.0370(10) 0.0365(10) 0.0008(8) 0.0124(8) -0.0009(8)
C44 0.0710(16) 0.0330(11) 0.0327(10) 0.0048(8) 0.0221(10) -0.0145(10)
F11_1 0.0324(6) 0.0672(9) 0.0425(7) 0.0116(6) 0.0214(5) 0.0117(6)
F12_1 0.0888(11) 0.0405(7) 0.0868(11) 0.0300(7) 0.0707(10) 0.0166(7)
F13_1 0.0522(8) 0.0550(8) 0.0330(6) -0.0099(6) 0.0193(6) 0.0017(6)
F14_1 0.0724(10) 0.0567(8) 0.0698(9) 0.0451(8) 0.0439(8) 0.0373(7)
F15_1 0.0307(6) 0.0349(6) 0.0561(7) 0.0163(5) 0.0177(5) 0.0095(5)
F16_1 0.0478(8) 0.0283(6) 0.0802(10) -0.0163(6) 0.0018(7) 0.0097(6)
F21_1 0.0255(5) 0.0403(6) 0.0349(6) 0.0059(5) 0.0143(4) 0.0048(4)
F22_1 0.0289(5) 0.0464(7) 0.0461(7) 0.0229(5) 0.0136(5) 0.0110(5)
F23_1 0.0189(5) 0.0459(7) 0.0469(7) -0.0030(5) 0.0044(5) -0.0061(5)
F24_1 0.055(2) 0.085(4) 0.065(3) -0.054(3) -0.0173(18) 0.021(2)
F25_1 0.217(11) 0.037(2) 0.059(2) 0.0143(17) 0.046(4) 0.068(4)
F26_1 0.092(4) 0.054(2) 0.096(4) -0.032(2) 0.068(4) -0.010(2)
F24'_1 0.236(19) 0.054(4) 0.043(3) 0.017(3) 0.069(7) 0.066(7)
F25'_1 0.112(7) 0.030(3) 0.146(10) -0.038(4) 0.087(8) -0.028(3)
F26'_1 0.047(3) 0.091(8) 0.103(8) -0.068(7) -0.022(3) 0.039(3)
F31_1 0.1189(14) 0.0271(6) 0.0336(7) -0.0076(5) -0.0061(8) 0.0150(7)
F32_1 0.0373(6) 0.0547(7) 0.0248(5) 0.0074(5) 0.0095(5) 0.0009(5)
F33_1 0.0285(6) 0.0636(8) 0.0332(6) 0.0021(6) -0.0014(5) -0.0115(5)
F34_1 0.0338(6) 0.0319(6) 0.0387(6) 0.0088(5) 0.0134(5) 0.0144(4)
F35_1 0.0468(7) 0.0446(7) 0.0732(9) 0.0394(7) 0.0347(7) 0.0171(6)
F36_1 0.0690(9) 0.0360(6) 0.0292(6) 0.0054(5) -0.0031(6) 0.0180(6)
F41_1 0.0180(5) 0.0449(6) 0.0401(6) 0.0096(5) 0.0076(4) -0.0013(4)
F42_1 0.0289(5) 0.0378(6) 0.0404(6) 0.0189(5) 0.0012(5) 0.0009(5)
F43_1 0.0296(6) 0.0433(7) 0.0353(6) -0.0083(5) 0.0012(5) 0.0000(5)
C48_1 0.028(2) 0.0312(17) 0.031(3) 0.0082(15) 0.0118(18) 0.0088(14)
F44_1 0.0297(17) 0.087(4) 0.037(2) 0.033(3) 0.0113(13) 0.0121(17)
F45_1 0.0482(15) 0.060(2) 0.0451(15) 0.0278(13) 0.0178(10) -0.0110(11)
F46_1 0.104(3) 0.0499(19) 0.0422(17) 0.0209(15) 0.049(2) 0.0401(19)
C48'_1 0.027(5) 0.064(7) 0.015(5) 0.019(4) 0.013(4) 0.011(4)
F44'_1 0.061(6) 0.032(3) 0.033(4) 0.020(2) 0.022(4) 0.026(3)
F45'_1 0.029(3) 0.23(2) 0.065(6) 0.082(10) 0.022(3) 0.007(6)
F46'_1 0.196(17) 0.051(4) 0.037(4) 0.017(3) 0.050(7) 0.047(7)
C11_1 0.0181(7) 0.0179(7) 0.0204(7) 0.0007(6) 0.0047(6) -0.0032(6)
C12_1 0.0196(7) 0.0180(7) 0.0234(8) 0.0015(6) 0.0064(6) -0.0018(6)
C13_1 0.0233(8) 0.0198(7) 0.0241(8) 0.0013(6) 0.0086(6) -0.0045(6)
C14_1 0.0277(8) 0.0187(7) 0.0257(8) 0.0052(6) 0.0087(7) -0.0024(6)
C15_1 0.0234(8) 0.0180(7) 0.0294(8) 0.0038(6) 0.0082(7) -0.0004(6)
C16_1 0.0213(7) 0.0191(7) 0.0254(8) 0.0027(6) 0.0091(6) -0.0010(6)
C17_1 0.0358(9) 0.0261(9) 0.0302(9) 0.0062(7) 0.0169(8) 0.0011(7)
C18_1 0.0340(9) 0.0227(8) 0.0366(10) 0.0083(7) 0.0146(8) 0.0030(7)
C21_1 0.0210(7) 0.0190(7) 0.0214(7) 0.0052(6) 0.0072(6) -0.0012(6)
C22_1 0.0214(7) 0.0219(8) 0.0212(7) 0.0026(6) 0.0086(6) -0.0010(6)
C23_1 0.0195(7) 0.0256(8) 0.0237(8) 0.0052(6) 0.0072(6) -0.0024(6)
C24_1 0.0245(8) 0.0235(8) 0.0241(8) 0.0025(6) 0.0041(6) -0.0047(6)
C25_1 0.0286(8) 0.0208(8) 0.0246(8) 0.0014(6) 0.0071(7) -0.0005(6)
C26_1 0.0224(8) 0.0212(8) 0.0251(8) 0.0033(6) 0.0070(6) 0.0021(6)
C27_1 0.0197(8) 0.0327(9) 0.0289(9) 0.0039(7) 0.0071(7) -0.0030(7)
C28_1 0.0366(10) 0.0277(9) 0.0334(10) -0.0044(7) 0.0064(8) 0.0020(8)
C31_1 0.0162(7) 0.0196(7) 0.0241(8) 0.0036(6) 0.0078(6) -0.0019(6)
C32_1 0.0203(7) 0.0203(8) 0.0240(8) 0.0044(6) 0.0060(6) -0.0008(6)
C33_1 0.0229(8) 0.0216(8) 0.0250(8) 0.0024(6) 0.0063(6) -0.0022(6)
C34_1 0.0256(8) 0.0189(7) 0.0283(8) 0.0031(6) 0.0110(7) -0.0005(6)
C35_1 0.0209(7) 0.0217(8) 0.0269(8) 0.0065(6) 0.0104(6) 0.0013(6)
C36_1 0.0192(7) 0.0222(8) 0.0224(7) 0.0040(6) 0.0076(6) 0.0004(6)
C37_1 0.0375(10) 0.0233(8) 0.0277(9) 0.0006(7) 0.0051(8) -0.0009(7)
C38_1 0.0311(9) 0.0246(8) 0.0297(9) 0.0068(7) 0.0107(7) 0.0056(7)
C41_1 0.0207(7) 0.0160(7) 0.0250(8) 0.0034(6) 0.0084(6) 0.0004(6)
C42_1 0.0211(7) 0.0173(7) 0.0233(8) 0.0034(6) 0.0073(6) -0.0012(6)
C43_1 0.0193(7) 0.0172(7) 0.0276(8) 0.0036(6) 0.0066(6) 0.0005(6)
C44_1 0.0210(8) 0.0225(8) 0.0317(9) 0.0078(6) 0.0121(7) 0.0028(6)
C45_1 0.0253(8) 0.0260(8) 0.0282(8) 0.0101(7) 0.0123(7) 0.0059(6)
C46_1 0.0216(8) 0.0224(8) 0.0264(8) 0.0075(6) 0.0080(6) 0.0038(6)
C47_1 0.0203(8) 0.0254(8) 0.0303(9) 0.0039(7) 0.0062(7) -0.0015(6)
B1_1 0.0183(8) 0.0195(8) 0.0208(8) 0.0029(6) 0.0071(7) -0.0006(6)

loop_
_atom_type_symbol
_atom_type_description
_atom_type_scat_dispersion_real
_atom_type_scat_dispersion_imag
_atom_type_scat_source
C C 0.0181 0.0091 'International Tables Vol C Tables 4.2.6.8 and 6.1.1.4'
H H 0.0000 0.0000 'International Tables Vol C Tables 4.2.6.8 and 6.1.1.4'
B B 0.0090 0.0039 'International Tables Vol C Tables 4.2.6.8 and 6.1.1.4'
F F 0.0727 0.0534 'International Tables Vol C Tables 4.2.6.8 and 6.1.1.4'
Ga Ga -1.2846 0.7763 'International Tables Vol C Tables 4.2.6.8 and 6.1.1.4'
Ge Ge -1.0885 0.8855 'International Tables Vol C Tables 4.2.6.8 and 6.1.1.4'
Si Si 0.2541 0.3302 'International Tables Vol C Tables 4.2.6.8 and 6.1.1.4'
N N 0.0311 0.0180 'International Tables Vol C Tables 4.2.6.8 and 6.1.1.4'

loop_
_geom_angle_atom_site_label_1
_geom_angle_atom_site_label_2
_geom_angle_atom_site_label_3
_geom_angle
_geom_angle_site_symmetry_1
_geom_angle_site_symmetry_3
_geom_angle_publ_flag
N3 Ge1 Ga1 110.71(4) . . ?
N1 Ga1 N2 96.13(6) . . ?
N1 Ga1 Ge1 150.43(4) . . ?
N2 Ga1 Ge1 106.83(4) . . ?
N3 Si1 C42 108.12(8) . . ?
N3 Si1 C43 110.88(9) . . ?
C42 Si1 C43 111.76(9) . . ?
N3 Si1 C44 108.39(8) . . ?
C42 Si1 C44 109.93(11) . . ?
C43 Si1 C44 107.72(11) . . ?
C1 N1 C6 118.86(13) . . ?
C1 N1 Ga1 123.87(11) . . ?
C6 N1 Ga1 117.23(10) . . ?
C3 N2 C18 119.47(13) . . ?
C3 N2 Ga1 125.38(11) . . ?
C18 N2 Ga1 114.92(10) . . ?
C30 N3 Si1 116.65(11) . . ?
C30 N3 Ge1 106.48(10) . . ?
Si1 N3 Ge1 136.71(8) . . ?
N1 C1 C2 123.78(14) . . ?
N1 C1 C4 118.18(15) . . ?
C2 C1 C4 118.04(14) . . ?
C1 C2 C3 128.68(15) . . ?
N2 C3 C2 122.10(15) . . ?
N2 C3 C5 119.46(15) . . ?
C2 C3 C5 118.44(14) . . ?
C11 C6 C7 122.07(15) . . ?
C11 C6 N1 119.29(15) . . ?
C7 C6 N1 118.58(14) . . ?
C8 C7 C6 117.80(16) . . ?
C8 C7 C12 120.83(16) . . ?
C6 C7 C12 121.30(15) . . ?
C9 C8 C7 121.09(17) . . ?
C10 C9 C8 120.14(17) . . ?
C9 C10 C11 121.22(17) . . ?
C10 C11 C6 117.65(16) . . ?
C10 C11 C15 120.28(16) . . ?
C6 C11 C15 122.06(16) . . ?
C7 C12 C13 113.61(15) . . ?
C7 C12 C14 109.72(15) . . ?
C13 C12 C14 110.56(16) . . ?
C11 C15 C16 112.02(17) . . ?
C11 C15 C17 111.00(16) . . ?
C16 C15 C17 110.51(17) . . ?
C19 C18 C23 122.71(15) . . ?
C19 C18 N2 118.24(14) . . ?
C23 C18 N2 118.99(14) . . ?
C20 C19 C18 117.67(15) . . ?
C20 C19 C24 120.99(15) . . ?
C18 C19 C24 121.26(15) . . ?
C21 C20 C19 120.94(16) . . ?
C22 C21 C20 120.28(16) . . ?
C21 C22 C23 121.40(16) . . ?
C22 C23 C18 116.96(15) . . ?
C22 C23 C27 121.36(15) . . ?
C18 C23 C27 121.67(15) . . ?
C19 C24 C25 113.86(15) . . ?
C19 C24 C26 108.89(16) . . ?
C25 C24 C26 110.89(16) . . ?
C23 C27 C29 112.97(15) . . ?
C23 C27 C28 113.00(15) . . ?
C29 C27 C28 109.74(15) . . ?
C35 C30 C31 121.46(16) . . ?
C35 C30 N3 119.79(16) . . ?
C31 C30 N3 118.75(15) . . ?
C32 C31 C30 117.86(17) . . ?
C32 C31 C36 119.07(17) . . ?
C30 C31 C36 123.04(15) . . ?
C33 C32 C31 121.26(19) . . ?
C34 C33 C32 120.05(17) . . ?
C33 C34 C35 121.18(18) . . ?
C34 C35 C30 118.17(18) . . ?
C34 C35 C39 119.05(17) . . ?
C30 C35 C39 122.73(16) . . ?
C31 C36 C38 112.98(16) . . ?
C31 C36 C37 109.97(17) . . ?
C38 C36 C37 109.86(19) . . ?
C35 C39 C41 112.6(2) . . ?
C35 C39 C40 109.86(19) . . ?
C41 C39 C40 110.5(2) . . ?
F46_1 C48_1 F44_1 105.4(6) . . ?
F46_1 C48_1 F45_1 104.0(5) . . ?
F44_1 C48_1 F45_1 104.7(6) . . ?
F46_1 C48_1 C45_1 113.1(5) . . ?
F44_1 C48_1 C45_1 114.0(6) . . ?
F45_1 C48_1 C45_1 114.7(5) . . ?
F46'_1 C48'_1 F45'_1 109.8(11) . . ?
F46'_1 C48'_1 F44'_1 106.7(11) . . ?
F45'_1 C48'_1 F44'_1 108.3(12) . . ?
F46'_1 C48'_1 C45_1 113.3(11) . . ?
F45'_1 C48'_1 C45_1 108.6(11) . . ?
F44'_1 C48'_1 C45_1 110.1(14) . . ?
C16_1 C11_1 C12_1 115.41(15) . . ?
C16_1 C11_1 B1_1 122.70(14) . . ?
C12_1 C11_1 B1_1 121.71(14) . . ?
C13_1 C12_1 C11_1 122.15(15) . . ?
C14_1 C13_1 C12_1 121.19(15) . . ?
C14_1 C13_1 C17_1 119.12(15) . . ?
C12_1 C13_1 C17_1 119.58(16) . . ?
C13_1 C14_1 C15_1 117.84(15) . . ?
C14_1 C15_1 C16_1 120.93(16) . . ?
C14_1 C15_1 C18_1 119.57(16) . . ?
C16_1 C15_1 C18_1 119.49(15) . . ?
C15_1 C16_1 C11_1 122.46(15) . . ?
F12_1 C17_1 F11_1 107.44(16) . . ?
F12_1 C17_1 F13_1 105.88(16) . . ?
F11_1 C17_1 F13_1 105.71(16) . . ?
F12_1 C17_1 C13_1 112.97(15) . . ?
F11_1 C17_1 C13_1 112.57(15) . . ?
F13_1 C17_1 C13_1 111.76(15) . . ?
F16_1 C18_1 F14_1 107.75(17) . . ?
F16_1 C18_1 F15_1 105.76(16) . . ?
F14_1 C18_1 F15_1 105.42(16) . . ?
F16_1 C18_1 C15_1 112.37(16) . . ?
F14_1 C18_1 C15_1 112.79(16) . . ?
F15_1 C18_1 C15_1 112.23(14) . . ?
C22_1 C21_1 C26_1 115.68(15) . . ?
C22_1 C21_1 B1_1 123.34(14) . . ?
C26_1 C21_1 B1_1 120.62(14) . . ?
C21_1 C22_1 C23_1 122.15(15) . . ?
C24_1 C23_1 C22_1 121.07(16) . . ?
C24_1 C23_1 C27_1 119.92(15) . . ?
C22_1 C23_1 C27_1 118.93(15) . . ?
C23_1 C24_1 C25_1 117.90(15) . . ?
C24_1 C25_1 C26_1 120.83(16) . . ?
C24_1 C25_1 C28_1 119.64(16) . . ?
C26_1 C25_1 C28_1 119.50(16) . . ?
C25_1 C26_1 C21_1 122.36(16) . . ?
F23_1 C27_1 F21_1 107.44(14) . . ?
F23_1 C27_1 F22_1 106.32(15) . . ?
F21_1 C27_1 F22_1 105.28(15) . . ?
F23_1 C27_1 C23_1 113.03(15) . . ?
F21_1 C27_1 C23_1 112.15(15) . . ?
F22_1 C27_1 C23_1 112.10(14) . . ?
F24'_1 C28_1 F26'_1 104.9(6) . . ?
F25_1 C28_1 F24_1 109.1(4) . . ?
F24'_1 C28_1 F25'_1 103.5(6) . . ?
F26'_1 C28_1 F25'_1 105.3(6) . . ?
F25_1 C28_1 F26_1 105.1(4) . . ?
F24_1 C28_1 F26_1 103.9(4) . . ?
F25_1 C28_1 C25_1 113.5(2) . . ?
F24'_1 C28_1 C25_1 113.8(3) . . ?
F26'_1 C28_1 C25_1 115.5(3) . . ?
F24_1 C28_1 C25_1 114.2(2) . . ?
F25'_1 C28_1 C25_1 112.7(3) . . ?
F26_1 C28_1 C25_1 110.31(19) . . ?
C32_1 C31_1 C36_1 115.88(15) . . ?
C32_1 C31_1 B1_1 120.69(14) . . ?
C36_1 C31_1 B1_1 123.13(14) . . ?
C33_1 C32_1 C31_1 122.55(16) . . ?
C34_1 C33_1 C32_1 120.72(16) . . ?
C34_1 C33_1 C37_1 120.70(16) . . ?
C32_1 C33_1 C37_1 118.56(16) . . ?
C33_1 C34_1 C35_1 117.97(15) . . ?
C34_1 C35_1 C36_1 121.10(16) . . ?
C34_1 C35_1 C38_1 117.67(15) . . ?
C36_1 C35_1 C38_1 121.23(15) . . ?
C35_1 C36_1 C31_1 121.77(15) . . ?
F31_1 C37_1 F33_1 106.69(17) . . ?
F31_1 C37_1 F32_1 106.82(17) . . ?
F33_1 C37_1 F32_1 105.39(15) . . ?
F31_1 C37_1 C33_1 113.48(16) . . ?
F33_1 C37_1 C33_1 112.29(16) . . ?
F32_1 C37_1 C33_1 111.65(15) . . ?
F34_1 C38_1 F36_1 106.47(15) . . ?
F34_1 C38_1 F35_1 104.88(14) . . ?
F36_1 C38_1 F35_1 106.47(16) . . ?
F34_1 C38_1 C35_1 112.27(15) . . ?
F36_1 C38_1 C35_1 113.36(15) . . ?
F35_1 C38_1 C35_1 112.77(15) . . ?
C42_1 C41_1 C46_1 116.16(15) . . ?
C42_1 C41_1 B1_1 120.66(14) . . ?
C46_1 C41_1 B1_1 122.81(14) . . ?
C43_1 C42_1 C41_1 122.08(15) . . ?
C44_1 C43_1 C42_1 120.95(15) . . ?
C44_1 C43_1 C47_1 121.22(15) . . ?
C42_1 C43_1 C47_1 117.82(15) . . ?
C43_1 C44_1 C45_1 118.19(15) . . ?
C44_1 C45_1 C46_1 120.63(16) . . ?
C44_1 C45_1 C48_1 117.3(3) . . ?
C46_1 C45_1 C48_1 122.0(3) . . ?
C44_1 C45_1 C48'_1 121.9(5) . . ?
C46_1 C45_1 C48'_1 117.0(6) . . ?
C45_1 C46_1 C41_1 121.97(16) . . ?
F41_1 C47_1 F42_1 106.63(14) . . ?
F41_1 C47_1 F43_1 106.90(14) . . ?
F42_1 C47_1 F43_1 105.96(15) . . ?
F41_1 C47_1 C43_1 112.98(15) . . ?
F42_1 C47_1 C43_1 111.84(14) . . ?
F43_1 C47_1 C43_1 112.08(14) . . ?
C21_1 B1_1 C31_1 114.15(13) . . ?
C21_1 B1_1 C41_1 112.32(13) . . ?
C31_1 B1_1 C41_1 103.51(12) . . ?
C21_1 B1_1 C11_1 103.72(12) . . ?
C31_1 B1_1 C11_1 111.62(13) . . ?
C41_1 B1_1 C11_1 111.78(13) . . ?

loop_
_geom_bond_atom_site_label_1
_geom_bond_atom_site_label_2
_geom_bond_distance
_geom_bond_site_symmetry_2
_geom_bond_publ_flag
Ge1 N3 1.8162(15) . ?
Ge1 Ga1 2.5985(4) . ?
Ga1 N1 1.9149(13) . ?
Ga1 N2 1.9225(14) . ?
Si1 N3 1.7875(15) . ?
Si1 C42 1.857(2) . ?
Si1 C43 1.857(2) . ?
Si1 C44 1.860(2) . ?
N1 C1 1.350(2) . ?
N1 C6 1.450(2) . ?
N2 C3 1.340(2) . ?
N2 C18 1.451(2) . ?
N3 C30 1.465(2) . ?
C1 C2 1.391(2) . ?
C1 C4 1.506(2) . ?
C2 C3 1.397(2) . ?
C3 C5 1.506(2) . ?
C6 C11 1.401(2) . ?
C6 C7 1.407(2) . ?
C7 C8 1.394(2) . ?
C7 C12 1.518(2) . ?
C8 C9 1.383(3) . ?
C9 C10 1.382(3) . ?
C10 C11 1.398(3) . ?
C11 C15 1.523(3) . ?
C12 C13 1.522(3) . ?
C12 C14 1.525(3) . ?
C15 C16 1.525(3) . ?
C15 C17 1.529(3) . ?
C18 C19 1.398(2) . ?
C18 C23 1.410(2) . ?
C19 C20 1.397(2) . ?
C19 C24 1.525(2) . ?
C20 C21 1.385(3) . ?
C21 C22 1.383(3) . ?
C22 C23 1.398(2) . ?
C23 C27 1.518(2) . ?
C24 C25 1.527(3) . ?
C24 C26 1.532(3) . ?
C27 C29 1.530(3) . ?
C27 C28 1.534(3) . ?
C30 C35 1.403(3) . ?
C30 C31 1.405(3) . ?
C31 C32 1.399(2) . ?
C31 C36 1.522(3) . ?
C32 C33 1.383(3) . ?
C33 C34 1.374(3) . ?
C34 C35 1.399(3) . ?
C35 C39 1.519(3) . ?
C36 C38 1.528(3) . ?
C36 C37 1.533(3) . ?
C39 C41 1.520(3) . ?
C39 C40 1.532(3) . ?
F11_1 C17_1 1.330(2) . ?
F12_1 C17_1 1.327(2) . ?
F13_1 C17_1 1.344(2) . ?
F14_1 C18_1 1.332(2) . ?
F15_1 C18_1 1.336(2) . ?
F16_1 C18_1 1.332(2) . ?
F21_1 C27_1 1.345(2) . ?
F22_1 C27_1 1.351(2) . ?
F23_1 C27_1 1.337(2) . ?
F24_1 C28_1 1.291(3) . ?
F25_1 C28_1 1.269(4) . ?
F26_1 C28_1 1.336(4) . ?
F24'_1 C28_1 1.280(5) . ?
F25'_1 C28_1 1.325(5) . ?
F26'_1 C28_1 1.281(5) . ?
F31_1 C37_1 1.329(2) . ?
F32_1 C37_1 1.343(2) . ?
F33_1 C37_1 1.335(2) . ?
F34_1 C38_1 1.338(2) . ?
F35_1 C38_1 1.342(2) . ?
F36_1 C38_1 1.339(2) . ?
F41_1 C47_1 1.336(2) . ?
F42_1 C47_1 1.342(2) . ?
F43_1 C47_1 1.342(2) . ?
C48_1 F46_1 1.331(6) . ?
C48_1 F44_1 1.336(6) . ?
C48_1 F45_1 1.346(6) . ?
C48_1 C45_1 1.460(10) . ?
C48'_1 F46'_1 1.300(12) . ?
C48'_1 F45'_1 1.302(12) . ?
C48'_1 F44'_1 1.313(12) . ?
C48'_1 C45_1 1.596(18) . ?
C11_1 C16_1 1.398(2) . ?
C11_1 C12_1 1.405(2) . ?
C11_1 B1_1 1.643(2) . ?
C12_1 C13_1 1.393(2) . ?
C13_1 C14_1 1.383(2) . ?
C13_1 C17_1 1.496(2) . ?
C14_1 C15_1 1.385(2) . ?
C15_1 C16_1 1.394(2) . ?
C15_1 C18_1 1.498(2) . ?
C21_1 C22_1 1.395(2) . ?
C21_1 C26_1 1.403(2) . ?
C21_1 B1_1 1.635(2) . ?
C22_1 C23_1 1.399(2) . ?
C23_1 C24_1 1.384(2) . ?
C23_1 C27_1 1.497(2) . ?
C24_1 C25_1 1.386(3) . ?
C25_1 C26_1 1.394(2) . ?
C25_1 C28_1 1.497(2) . ?
C31_1 C32_1 1.399(2) . ?
C31_1 C36_1 1.405(2) . ?
C31_1 B1_1 1.641(2) . ?
C32_1 C33_1 1.391(2) . ?
C33_1 C34_1 1.386(2) . ?
C33_1 C37_1 1.497(2) . ?
C34_1 C35_1 1.392(2) . ?
C35_1 C36_1 1.393(2) . ?
C35_1 C38_1 1.496(2) . ?
C41_1 C42_1 1.400(2) . ?
C41_1 C46_1 1.403(2) . ?
C41_1 B1_1 1.642(2) . ?
C42_1 C43_1 1.393(2) . ?
C43_1 C44_1 1.385(2) . ?
C43_1 C47_1 1.498(2) . ?
C44_1 C45_1 1.394(2) . ?
C45_1 C46_1 1.395(2) . ?
